data_1536267
loop_
_publ_author_name
'Jongen, L.'
'Meyer, G.'

_publ_section_title
;
 Cesium heptaiodo-dititanate(III), Cs Ti2 I7
;
_journal_name_full 'Zeitschrift fuer Anorganische und Allgemeine Chemie'
_journal_page_first 211
_journal_page_last 212
_journal_volume 630
_journal_year 2004
_chemical_formula_sum 'Cs I7 Ti2'
_chemical_name_systematic 'Cs (Ti2 I7)'
_space_group_IT_number 148
_symmetry_space_group_name_Hall '-R 3'
_symmetry_space_group_name_H-M 'R -3 :H'
_cell_angle_alpha 90
_cell_angle_beta 90
_cell_angle_gamma 120
_cell_formula_units_Z 12
_cell_length_a 17.066
_cell_length_b 17.066
_cell_length_c 20.883
_cell_volume 5267.287
_citation_journal_id_ASTM ZAACAB
_cod_data_source_file Jongen_ZAACAB_2004_1206.cif
_cod_data_source_block Cs1I7Ti2
_cod_original_formula_sum 'Cs1 I7 Ti2'
_cod_database_code 1536267

loop_
_symmetry_equiv_pos_as_xyz
x,y,z
-y,x-y,z
-x+y,-x,z
-x,-y,-z
y,-x+y,-z
x-y,x,-z
x+2/3,y+1/3,z+1/3
-y+2/3,x-y+1/3,z+1/3
-x+y+2/3,-x+1/3,z+1/3
-x+2/3,-y+1/3,-z+1/3
y+2/3,-x+y+1/3,-z+1/3
x-y+2/3,x+1/3,-z+1/3
x+1/3,y+2/3,z+2/3
-y+1/3,x-y+2/3,z+2/3
-x+y+1/3,-x+2/3,z+2/3
-x+1/3,-y+2/3,-z+2/3
y+1/3,-x+y+2/3,-z+2/3
x-y+1/3,x+2/3,-z+2/3

loop_
_atom_site_label
_atom_site_type_symbol
_atom_site_fract_x
_atom_site_fract_y
_atom_site_fract_z
_atom_site_occupancy
_atom_site_U_iso_or_equiv
I1 I-1 0.25446 -0.25047 0.00448 1 0.0
I2 I-1 0.3333 -0.3333 0.1667 1 0.0
Ti1 Ti+3 0.3333 -0.3333 0.0412 1 0.0
Ti2 Ti+3 0.4171 0.08305 0.20855 1 0.0
Cs1 Cs+1 0.6667 0.3333 0.3333 1 0.0
I4 I-1 0.33486 -0.07543 0.16534 1 0.0
I5 I-1 0.57676 0.16796 0.16828 1 0.0
I6 I-1 0.3333 0.1667 0.1667 1 0.0
I3 I-1 0.41244 0.0837 0.32843 1 0.0
Cs2 Cs+1 0.5 0 0 1 0.0
